data_2234710
loop_
_publ_author_name
'Liu, Ju'
'Cai, Zhi-Qiang'
'Wang, Yang'
'Jiang, Ming-Jun'
'Xu, Li-Feng'

_publ_section_title
;
 3-(2,4-Dichlorophenyl)-5-(4-fluorophenyl)-2-methyl-7-(trifluoromethyl)pyrazolo[1,5-<i>a</i>]pyrimidine
;
_journal_coeditor_code KP2407
_journal_issue 5
_journal_name_full 'Acta Crystallographica Section E'
_journal_page_first o1515
_journal_paper_doi 10.1107/S1600536812017345
_journal_volume 68
_journal_year 2012
_chemical_formula_iupac 'C20 H11 Cl2 F4 N3'
_chemical_formula_moiety 'C20 H11 Cl2 F4 N3'
_chemical_formula_sum 'C20 H11 Cl2 F4 N3'
_chemical_formula_weight 440.22
_chemical_name_systematic
;
3-(2,4-Dichlorophenyl)-5-(4-fluorophenyl)-2-methyl-7-
(trifluoromethyl)pyrazolo[1,5-<i>a</i>]pyrimidine
;
_space_group_IT_number 61
_symmetry_cell_setting orthorhombic
_symmetry_space_group_name_Hall '-P 2ac 2ab'
_symmetry_space_group_name_H-M 'P b c a'
_atom_sites_solution_hydrogens geom
_atom_sites_solution_primary direct
_atom_sites_solution_secondary difmap
_audit_creation_method SHELXL-97
_cell_angle_alpha 90.00
_cell_angle_beta 90.00
_cell_angle_gamma 90.00
_cell_formula_units_Z 8
_cell_length_a 9.5361(19)
_cell_length_b 15.941(3)
_cell_length_c 24.853(5)
_cell_measurement_reflns_used 8300
_cell_measurement_temperature 298(2)
_cell_measurement_theta_max 27.9424
_cell_measurement_theta_min 2.2876
_cell_volume 3778.0(13)
_computing_cell_refinement 'RAPID-AUTO (Rigaku, 1998)'
_computing_data_collection 'RAPID-AUTO (Rigaku, 1998)'
_computing_data_reduction 'CrystalClear (Rigaku/MSC, 2005)'
_computing_molecular_graphics 'SHELXTL (Sheldrick, 2008)'
_computing_publication_material 'SHELXTL (Sheldrick, 2008)'
_computing_structure_refinement 'SHELXL97 (Sheldrick, 2008)'
_computing_structure_solution 'SHELXS97 (Sheldrick, 2008)'
_diffrn_ambient_temperature 298(2)
_diffrn_measured_fraction_theta_full 0.996
_diffrn_measured_fraction_theta_max 0.996
_diffrn_measurement_device_type 'Rigaku Saturn'
_diffrn_measurement_method '\w scans'
_diffrn_radiation_monochromator confocal
_diffrn_radiation_source 'rotating anode'
_diffrn_radiation_type MoK\a
_diffrn_radiation_wavelength 0.71073
_diffrn_reflns_av_R_equivalents 0.0493
_diffrn_reflns_av_sigmaI/netI 0.0310
_diffrn_reflns_limit_h_max 12
_diffrn_reflns_limit_h_min -11
_diffrn_reflns_limit_k_max 20
_diffrn_reflns_limit_k_min -20
_diffrn_reflns_limit_l_max 32
_diffrn_reflns_limit_l_min -32
_diffrn_reflns_number 34334
_diffrn_reflns_theta_full 27.85
_diffrn_reflns_theta_max 27.85
_diffrn_reflns_theta_min 2.56
_diffrn_standards_decay_% 0
_diffrn_standards_interval_count 0
_diffrn_standards_interval_time 0
_diffrn_standards_number 0
_exptl_absorpt_coefficient_mu 0.393
_exptl_absorpt_correction_T_max 0.9397
_exptl_absorpt_correction_T_min 0.9255
_exptl_absorpt_correction_type multi-scan
_exptl_absorpt_process_details '(CrystalClear; Rigaku/MSC, 2005)'
_exptl_crystal_colour yellow
_exptl_crystal_density_diffrn 1.548
_exptl_crystal_density_method 'not measured'
_exptl_crystal_description block
_exptl_crystal_F_000 1776
_exptl_crystal_size_max 0.20
_exptl_crystal_size_mid 0.18
_exptl_crystal_size_min 0.16
_refine_diff_density_max 0.266
_refine_diff_density_min -0.335
_refine_ls_extinction_coef 0.0093(10)
_refine_ls_extinction_expression Fc^*^=kFc[1+0.001xFc^2^\l^3^/sin(2\q)]^-1/4^
_refine_ls_extinction_method 'SHELXL97 (Sheldrick, 2008)'
_refine_ls_goodness_of_fit_ref 1.082
_refine_ls_hydrogen_treatment constr
_refine_ls_matrix_type full
_refine_ls_number_parameters 264
_refine_ls_number_reflns 4477
_refine_ls_number_restraints 0
_refine_ls_restrained_S_all 1.082
_refine_ls_R_factor_all 0.0717
_refine_ls_R_factor_gt 0.0552
_refine_ls_shift/su_max 0.002
_refine_ls_shift/su_mean 0.000
_refine_ls_structure_factor_coef Fsqd
_refine_ls_weighting_details 'calc w=1/[\s^2^(Fo^2^)+(0.0762P)^2^+0.9456P] where P=(Fo^2^+2Fc^2^)/3'
_refine_ls_weighting_scheme calc
_refine_ls_wR_factor_gt 0.1399
_refine_ls_wR_factor_ref 0.1525
_reflns_number_gt 3517
_reflns_number_total 4477
_reflns_threshold_expression I>2sigma(I)
_cod_data_source_file kp2407.cif
_cod_data_source_block I
_cod_database_code 2234710
_cod_database_fobs_code 2234710

loop_
_symmetry_equiv_pos_as_xyz
'x, y, z'
'-x+1/2, -y, z+1/2'
'-x, y+1/2, -z+1/2'
'x+1/2, -y+1/2, -z'
'-x, -y, -z'
'x-1/2, y, -z-1/2'
'x, -y-1/2, z-1/2'
'-x-1/2, y-1/2, z'

loop_
_atom_site_type_symbol
_atom_site_label
_atom_site_fract_x
_atom_site_fract_y
_atom_site_fract_z
_atom_site_U_iso_or_equiv
_atom_site_adp_type
_atom_site_calc_flag
_atom_site_refinement_flags
_atom_site_occupancy
_atom_site_symmetry_multiplicity
Cl Cl1 0.65368(10) -0.11103(5) 0.54765(3) 0.0819(3) Uani d . 1 1
Cl Cl2 0.61073(8) 0.22387(4) 0.56049(3) 0.0626(2) Uani d . 1 1
F F1 0.25116(18) 0.44152(9) 0.75453(7) 0.0707(4) Uani d . 1 1
F F2 0.06282(16) 0.37077(10) 0.75226(7) 0.0726(5) Uani d . 1 1
F F3 0.1688(2) 0.39016(11) 0.82698(6) 0.0841(6) Uani d . 1 1
F F4 0.6356(2) -0.01913(11) 0.96188(6) 0.0839(5) Uani d . 1 1
N N1 0.44109(19) 0.15634(11) 0.74870(6) 0.0430(4) Uani d . 1 1
N N2 0.30004(19) 0.27037(11) 0.71649(6) 0.0416(4) Uani d . 1 1
N N3 0.2542(2) 0.30511(11) 0.66969(7) 0.0467(4) Uani d . 1 1
C C1 0.4349(2) 0.03787(14) 0.64421(9) 0.0495(5) Uani d . 1 1
H H1 0.3749 0.0312 0.6734 0.059 Uiso calc R 1 1
C C2 0.4924(3) -0.03226(14) 0.62119(10) 0.0557(6) Uani d . 1 1
H H2 0.4712 -0.0854 0.6343 0.067 Uiso calc R 1 1
C C3 0.5822(3) -0.02252(15) 0.57820(9) 0.0540(6) Uani d . 1 1
C C4 0.6166(3) 0.05579(15) 0.55899(9) 0.0534(6) Uani d . 1 1
H H4 0.6785 0.0617 0.5303 0.064 Uiso calc R 1 1
C C5 0.5576(2) 0.12577(13) 0.58318(8) 0.0442(5) Uani d . 1 1
C C6 0.4625(2) 0.11903(13) 0.62578(8) 0.0409(5) Uani d . 1 1
C C7 0.3930(2) 0.19044(13) 0.65241(8) 0.0414(5) Uani d . 1 1
C C8 0.3106(2) 0.25618(13) 0.63129(8) 0.0440(5) Uani d . 1 1
C C9 0.2755(3) 0.27527(16) 0.57386(8) 0.0575(6) Uani d . 1 1
H H9A 0.1841 0.3003 0.5720 0.086 Uiso calc R 1 1
H H9B 0.2763 0.2243 0.5533 0.086 Uiso calc R 1 1
H H9C 0.3437 0.3135 0.5595 0.086 Uiso calc R 1 1
C C10 0.3844(2) 0.20017(13) 0.70785(8) 0.0407(4) Uani d . 1 1
C C11 0.4124(2) 0.18080(13) 0.79856(8) 0.0417(5) Uani d . 1 1
C C12 0.4725(2) 0.12953(13) 0.84255(8) 0.0422(5) Uani d . 1 1
C C13 0.4680(3) 0.15520(15) 0.89601(9) 0.0566(6) Uani d . 1 1
H H13 0.4272 0.2064 0.9048 0.068 Uiso calc R 1 1
C C14 0.5237(3) 0.10527(17) 0.93628(9) 0.0644(7) Uani d . 1 1
H H14 0.5217 0.1227 0.9720 0.077 Uiso calc R 1 1
C C15 0.5813(3) 0.03045(15) 0.92273(9) 0.0557(6) Uani d . 1 1
C C16 0.5893(3) 0.00274(14) 0.87055(10) 0.0562(6) Uani d . 1 1
H H16 0.6305 -0.0486 0.8624 0.067 Uiso calc R 1 1
C C17 0.5345(3) 0.05311(14) 0.83055(9) 0.0499(5) Uani d . 1 1
H H17 0.5392 0.0355 0.7949 0.060 Uiso calc R 1 1
C C18 0.3272(2) 0.25229(13) 0.80901(8) 0.0448(5) Uani d . 1 1
H H18 0.3090 0.2685 0.8443 0.054 Uiso calc R 1 1
C C19 0.2727(2) 0.29661(13) 0.76758(8) 0.0428(5) Uani d . 1 1
C C20 0.1884(3) 0.37488(14) 0.77517(9) 0.0499(5) Uani d . 1 1

loop_
_atom_site_aniso_label
_atom_site_aniso_U_11
_atom_site_aniso_U_22
_atom_site_aniso_U_33
_atom_site_aniso_U_12
_atom_site_aniso_U_13
_atom_site_aniso_U_23
Cl1 0.1165(7) 0.0593(4) 0.0700(5) 0.0266(4) 0.0131(4) -0.0112(3)
Cl2 0.0768(5) 0.0527(4) 0.0582(4) -0.0109(3) 0.0173(3) 0.0097(3)
F1 0.0777(10) 0.0447(8) 0.0896(11) 0.0045(7) 0.0037(8) 0.0058(7)
F2 0.0491(9) 0.0751(10) 0.0938(12) 0.0153(7) -0.0084(8) -0.0075(9)
F3 0.1183(15) 0.0839(11) 0.0501(9) 0.0531(10) 0.0102(8) -0.0051(7)
F4 0.1151(14) 0.0751(11) 0.0615(9) 0.0177(10) -0.0265(9) 0.0221(8)
N1 0.0519(10) 0.0432(9) 0.0341(8) 0.0063(8) 0.0011(7) 0.0031(7)
N2 0.0484(10) 0.0413(9) 0.0350(8) 0.0070(7) -0.0006(7) 0.0019(7)
N3 0.0564(11) 0.0457(10) 0.0382(9) 0.0073(8) -0.0067(8) 0.0046(7)
C1 0.0567(14) 0.0476(12) 0.0442(11) -0.0017(10) 0.0107(10) 0.0050(9)
C2 0.0717(16) 0.0405(11) 0.0549(13) -0.0022(11) 0.0065(11) 0.0046(10)
C3 0.0676(15) 0.0467(12) 0.0476(12) 0.0093(11) 0.0010(11) -0.0059(10)
C4 0.0631(15) 0.0569(14) 0.0403(11) 0.0036(11) 0.0107(10) -0.0007(9)
C5 0.0525(13) 0.0451(11) 0.0352(10) -0.0032(9) 0.0033(9) 0.0032(8)
C6 0.0475(12) 0.0417(10) 0.0335(9) -0.0014(9) -0.0009(8) -0.0003(8)
C7 0.0485(12) 0.0413(11) 0.0345(9) 0.0007(9) 0.0022(8) 0.0017(8)
C8 0.0518(13) 0.0428(11) 0.0374(10) -0.0006(9) -0.0029(8) 0.0024(8)
C9 0.0748(17) 0.0587(14) 0.0389(11) 0.0084(12) -0.0087(11) 0.0016(10)
C10 0.0463(11) 0.0394(10) 0.0364(10) 0.0042(8) 0.0017(8) 0.0035(8)
C11 0.0481(12) 0.0412(11) 0.0357(10) 0.0035(9) 0.0029(8) 0.0023(8)
C12 0.0501(12) 0.0402(10) 0.0363(10) 0.0005(9) -0.0005(8) 0.0034(8)
C13 0.0766(17) 0.0541(13) 0.0392(11) 0.0139(12) 0.0002(11) 0.0021(10)
C14 0.089(2) 0.0681(16) 0.0360(11) 0.0103(14) -0.0060(12) 0.0032(10)
C15 0.0661(15) 0.0544(13) 0.0465(12) 0.0013(11) -0.0125(11) 0.0155(10)
C16 0.0677(16) 0.0443(12) 0.0567(14) 0.0089(11) -0.0113(11) 0.0048(10)
C17 0.0630(15) 0.0459(12) 0.0409(11) 0.0067(10) -0.0064(10) 0.0000(9)
C18 0.0529(13) 0.0452(11) 0.0362(10) 0.0071(9) 0.0056(9) 0.0022(8)
C19 0.0463(12) 0.0432(11) 0.0388(10) 0.0033(9) 0.0033(8) 0.0009(8)
C20 0.0559(14) 0.0485(12) 0.0453(12) 0.0114(10) 0.0021(10) 0.0000(9)

loop_
_atom_type_symbol
_atom_type_description
_atom_type_scat_dispersion_real
_atom_type_scat_dispersion_imag
_atom_type_scat_source
C C 0.0033 0.0016 'International Tables Vol C Tables 4.2.6.8 and 6.1.1.4'
H H 0.0000 0.0000 'International Tables Vol C Tables 4.2.6.8 and 6.1.1.4'
N N 0.0061 0.0033 'International Tables Vol C Tables 4.2.6.8 and 6.1.1.4'
F F 0.0171 0.0103 'International Tables Vol C Tables 4.2.6.8 and 6.1.1.4'
Cl Cl 0.1484 0.1585 'International Tables Vol C Tables 4.2.6.8 and 6.1.1.4'

loop_
_geom_angle_atom_site_label_1
_geom_angle_atom_site_label_2
_geom_angle_atom_site_label_3
_geom_angle
C11 N1 C10 117.98(18)
N3 N2 C19 127.64(17)
N3 N2 C10 112.34(16)
C19 N2 C10 120.02(17)
C8 N3 N2 104.03(16)
C2 C1 C6 122.9(2)
C2 C1 H1 118.6
C6 C1 H1 118.6
C1 C2 C3 118.7(2)
C1 C2 H2 120.6
C3 C2 H2 120.6
C4 C3 C2 121.3(2)
C4 C3 Cl1 119.35(19)
C2 C3 Cl1 119.35(19)
C3 C4 C5 118.8(2)
C3 C4 H4 120.6
C5 C4 H4 120.6
C4 C5 C6 122.00(19)
C4 C5 Cl2 117.68(16)
C6 C5 Cl2 120.28(16)
C1 C6 C5 116.20(19)
C1 C6 C7 118.89(18)
C5 C6 C7 124.89(18)
C10 C7 C8 104.67(18)
C10 C7 C6 123.92(18)
C8 C7 C6 131.06(18)
N3 C8 C7 112.92(18)
N3 C8 C9 118.01(19)
C7 C8 C9 129.0(2)
C8 C9 H9A 109.5
C8 C9 H9B 109.5
H9A C9 H9B 109.5
C8 C9 H9C 109.5
H9A C9 H9C 109.5
H9B C9 H9C 109.5
N1 C10 C7 131.82(19)
N1 C10 N2 122.14(18)
C7 C10 N2 106.04(17)
N1 C11 C18 121.53(18)
N1 C11 C12 116.59(18)
C18 C11 C12 121.88(18)
C17 C12 C13 118.5(2)
C17 C12 C11 119.43(19)
C13 C12 C11 122.08(19)
C14 C13 C12 120.6(2)
C14 C13 H13 119.7
C12 C13 H13 119.7
C15 C14 C13 118.8(2)
C15 C14 H14 120.6
C13 C14 H14 120.6
C14 C15 F4 119.3(2)
C14 C15 C16 122.7(2)
F4 C15 C16 118.0(2)
C15 C16 C17 118.2(2)
C15 C16 H16 120.9
C17 C16 H16 120.9
C16 C17 C12 121.2(2)
C16 C17 H17 119.4
C12 C17 H17 119.4
C19 C18 C11 119.89(19)
C19 C18 H18 120.1
C11 C18 H18 120.1
C18 C19 N2 118.42(19)
C18 C19 C20 123.09(19)
N2 C19 C20 118.45(18)
F1 C20 F3 107.1(2)
F1 C20 F2 106.34(19)
F3 C20 F2 107.4(2)
F1 C20 C19 112.21(19)
F3 C20 C19 110.62(18)
F2 C20 C19 112.9(2)

loop_
_geom_bond_atom_site_label_1
_geom_bond_atom_site_label_2
_geom_bond_distance
Cl1 C3 1.741(2)
Cl2 C5 1.738(2)
F1 C20 1.323(3)
F2 C20 1.328(3)
F3 C20 1.324(3)
F4 C15 1.356(3)
N1 C11 1.327(2)
N1 C10 1.346(2)
N2 N3 1.360(2)
N2 C19 1.362(2)
N2 C10 1.395(3)
N3 C8 1.345(3)
C1 C2 1.370(3)
C1 C6 1.397(3)
C1 H1 0.9300
C2 C3 1.378(3)
C2 H2 0.9300
C3 C4 1.376(3)
C4 C5 1.387(3)
C4 H4 0.9300
C5 C6 1.398(3)
C6 C7 1.474(3)
C7 C10 1.389(3)
C7 C8 1.411(3)
C8 C9 1.497(3)
C9 H9A 0.9600
C9 H9B 0.9600
C9 H9C 0.9600
C11 C18 1.424(3)
C11 C12 1.480(3)
C12 C17 1.386(3)
C12 C13 1.391(3)
C13 C14 1.385(3)
C13 H13 0.9300
C14 C15 1.355(4)
C14 H14 0.9300
C15 C16 1.372(3)
C16 C17 1.381(3)
C16 H16 0.9300
C17 H17 0.9300
C18 C19 1.353(3)
C18 H18 0.9300
C19 C20 1.496(3)

loop_
_geom_torsion_atom_site_label_1
_geom_torsion_atom_site_label_2
_geom_torsion_atom_site_label_3
_geom_torsion_atom_site_label_4
_geom_torsion
C19 N2 N3 C8 179.8(2)
C10 N2 N3 C8 0.0(2)
C6 C1 C2 C3 0.5(4)
C1 C2 C3 C4 1.3(4)
C1 C2 C3 Cl1 -178.8(2)
C2 C3 C4 C5 -1.0(4)
Cl1 C3 C4 C5 179.13(19)
C3 C4 C5 C6 -1.1(4)
C3 C4 C5 Cl2 176.46(19)
C2 C1 C6 C5 -2.4(4)
C2 C1 C6 C7 178.6(2)
C4 C5 C6 C1 2.7(3)
Cl2 C5 C6 C1 -174.81(17)
C4 C5 C6 C7 -178.3(2)
Cl2 C5 C6 C7 4.2(3)
C1 C6 C7 C10 46.2(3)
C5 C6 C7 C10 -132.7(2)
C1 C6 C7 C8 -125.9(3)
C5 C6 C7 C8 55.2(3)
N2 N3 C8 C7 -0.4(2)
N2 N3 C8 C9 177.5(2)
C10 C7 C8 N3 0.6(3)
C6 C7 C8 N3 173.9(2)
C10 C7 C8 C9 -177.0(2)
C6 C7 C8 C9 -3.8(4)
C11 N1 C10 C7 -179.4(2)
C11 N1 C10 N2 1.2(3)
C8 C7 C10 N1 -180.0(2)
C6 C7 C10 N1 6.1(4)
C8 C7 C10 N2 -0.6(2)
C6 C7 C10 N2 -174.44(19)
N3 N2 C10 N1 179.88(19)
C19 N2 C10 N1 0.0(3)
N3 N2 C10 C7 0.4(2)
C19 N2 C10 C7 -179.44(19)
C10 N1 C11 C18 -1.4(3)
C10 N1 C11 C12 178.00(18)
N1 C11 C12 C17 -10.3(3)
C18 C11 C12 C17 169.2(2)
N1 C11 C12 C13 170.2(2)
C18 C11 C12 C13 -10.3(3)
C17 C12 C13 C14 -0.3(4)
C11 C12 C13 C14 179.2(2)
C12 C13 C14 C15 -0.8(4)
C13 C14 C15 F4 -179.7(3)
C13 C14 C15 C16 1.4(5)
C14 C15 C16 C17 -0.9(4)
F4 C15 C16 C17 -179.8(2)
C15 C16 C17 C12 -0.2(4)
C13 C12 C17 C16 0.8(4)
C11 C12 C17 C16 -178.7(2)
N1 C11 C18 C19 0.4(3)
C12 C11 C18 C19 -179.0(2)
C11 C18 C19 N2 0.9(3)
C11 C18 C19 C20 -176.8(2)
N3 N2 C19 C18 179.1(2)
C10 N2 C19 C18 -1.1(3)
N3 N2 C19 C20 -3.2(3)
C10 N2 C19 C20 176.65(19)
C18 C19 C20 F1 115.6(2)
N2 C19 C20 F1 -62.1(3)
C18 C19 C20 F3 -3.9(3)
N2 C19 C20 F3 178.4(2)
C18 C19 C20 F2 -124.3(2)
N2 C19 C20 F2 58.1(3)

loop_
_cod_related_entry_id
_cod_related_entry_database
_cod_related_entry_code
1 ChemSpider 30657699
